data_1544722
loop_
_publ_author_name
'Esposito, M\'elissa'
'Nothias, Louis-F\'elix'
'Nedev, Hirsto'
'Gallard, Jean-Fran\,cois'
'Leyssen, Pieter'
'Retailleau, Pascal'
'Costa, Jean'
'Roussi, Fanny'
'Iorga, Bogdan I.'
'Paolini, Julien'
'Litaudon, Marc'

_publ_section_title
;
 Euphorbia dendroides Latex as a Source of Jatrophane Esters: Isolation,
 Structural Analysis, Conformational Study, and Anti-CHIKV Activity.
;
_journal_issue 11
_journal_name_full 'Journal of natural products'
_journal_page_first 2873
_journal_paper_doi 10.1021/acs.jnatprod.6b00644
_journal_volume 79
_journal_year 2016
_chemical_absolute_configuration ad
_chemical_formula_moiety 'C37 H48 O12'
_chemical_formula_sum 'C37 H48 O12'
_chemical_formula_weight 684.75
_space_group_crystal_system monoclinic
_space_group_IT_number 4
_space_group_name_Hall 'P 2yb'
_space_group_name_H-M_alt 'P 1 21 1'
_symmetry_space_group_name_Hall 'P 2yb'
_symmetry_space_group_name_H-M 'P 1 21 1'
_atom_sites_solution_hydrogens mixed
_atom_sites_solution_primary direct
_atom_sites_solution_secondary difmap
_audit_creation_method SHELXL-2014/7
_cell_angle_alpha 90
_cell_angle_beta 91.097(6)
_cell_angle_gamma 90
_cell_formula_units_Z 4
_cell_length_a 11.1727(2)
_cell_length_b 25.9159(5)
_cell_length_c 12.5581(8)
_cell_measurement_reflns_used 12288
_cell_measurement_temperature 193(2)
_cell_measurement_theta_max 68.3
_cell_measurement_theta_min 3.4
_cell_volume 3635.5(3)
_computing_cell_refinement 'CrystalClear-SM Expert 2.0 r4 (Rigaku, 2009)'
_computing_data_collection 'CrystalClear-SM Expert 2.0 r4 (Rigaku, 2009)'
_computing_data_reduction 'CrystalClear-SM Expert 2.0 r4 (Rigaku, 2009)'
_computing_structure_refinement 'SHELXL-2014/7 (Sheldrick, 2014)'
_computing_structure_solution 'SHELXS97 (Sheldrick, 2008)'
_diffrn_ambient_temperature 193(2)
_diffrn_detector_type 'RAPID II large area curved imaging plate detector '
_diffrn_measured_fraction_theta_full 0.954
_diffrn_measured_fraction_theta_max 0.950
_diffrn_measurement_device_type 'Rigaku rapid II RAXIS conversion'
_diffrn_measurement_method 'profile data from \w-scans'
_diffrn_radiation_monochromator 'OSMIC CMF  Mirrors'
_diffrn_radiation_source 'fine-focus rotating anode mm007 HF'
_diffrn_radiation_type CuK\a
_diffrn_radiation_wavelength 1.54187
_diffrn_reflns_av_R_equivalents 0.0301
_diffrn_reflns_av_unetI/netI 0.0447
_diffrn_reflns_Laue_measured_fraction_full 0.954
_diffrn_reflns_Laue_measured_fraction_max 0.950
_diffrn_reflns_limit_h_max 12
_diffrn_reflns_limit_h_min -13
_diffrn_reflns_limit_k_max 29
_diffrn_reflns_limit_k_min -31
_diffrn_reflns_limit_l_max 15
_diffrn_reflns_limit_l_min -14
_diffrn_reflns_number 18305
_diffrn_reflns_point_group_measured_fraction_full 0.844
_diffrn_reflns_point_group_measured_fraction_max 0.839
_diffrn_reflns_theta_full 67.687
_diffrn_reflns_theta_max 68.250
_diffrn_reflns_theta_min 3.411
_exptl_absorpt_coefficient_mu 0.771
_exptl_absorpt_correction_T_max 0.84
_exptl_absorpt_correction_T_min 0.66
_exptl_absorpt_correction_type multi-scan
_exptl_absorpt_process_details 'Fs_process (Higashi)'
_exptl_crystal_colour colourless
_exptl_crystal_density_diffrn 1.251
_exptl_crystal_description prism
_exptl_crystal_F_000 1464
_exptl_crystal_size_max 0.34
_exptl_crystal_size_mid 0.28
_exptl_crystal_size_min 0.23
_refine_diff_density_max 0.170
_refine_diff_density_min -0.169
_refine_diff_density_rms 0.036
_refine_ls_abs_structure_details
;
 Flack x determined using 3333 quotients [(I+)-(I-)]/[(I+)+(I-)]
 (Parsons, Flack and Wagner, Acta Cryst. B69 (2013) 249-259).
;
_refine_ls_abs_structure_Flack -0.08(7)
_refine_ls_extinction_method none
_refine_ls_goodness_of_fit_ref 1.106
_refine_ls_hydrogen_treatment mixed
_refine_ls_matrix_type full
_refine_ls_number_parameters 907
_refine_ls_number_reflns 11176
_refine_ls_number_restraints 1
_refine_ls_restrained_S_all 1.106
_refine_ls_R_factor_all 0.0522
_refine_ls_R_factor_gt 0.0399
_refine_ls_shift/su_max 0.001
_refine_ls_shift/su_mean 0.000
_refine_ls_structure_factor_coef Fsqd
_refine_ls_weighting_details 'w=1/[\s^2^(Fo^2^)+(0.0386P)^2^+0.8849P] where P=(Fo^2^+2Fc^2^)/3'
_refine_ls_weighting_scheme calc
_refine_ls_wR_factor_gt 0.0922
_refine_ls_wR_factor_ref 0.1101
_reflns_Friedel_coverage 0.724
_reflns_Friedel_fraction_full 0.730
_reflns_Friedel_fraction_max 0.723
_reflns_number_gt 9027
_reflns_number_total 11199
_reflns_threshold_expression 'I > 2\s(I)'
_cod_data_source_file np6b00644_si_002.cif
_cod_data_source_block Compound_1_me-30-3
_cod_depositor_comments
;
The following automatic conversions were performed:

'_exptl_absorpt_correction_type' value 'Multi-scan' changed to
'multi-scan' according to
/usr/data/users/saulius/crontab/automatic-downloads/current/ACS/lib/dictionaries/cif_core.dic
dictionary named 'cif_core.dic' version 2.4.2 from 2011-04-26.

Automatic conversion script
Id: cif_fix_values 4268 2015-11-12 08:31:59Z antanas 
;
_cod_database_code 1544722
_shelx_shelxl_version_number 2014/7
_shelx_space_group_comment
;
The symmetry employed for this shelxl refinement is uniquely defined
by the following loop, which should always be used as a source of
symmetry information in preference to the above space-group names.
They are only intended as comments.
;
_shelx_estimated_absorpt_t_min 0.927
_shelx_estimated_absorpt_t_max 0.927

loop_
_space_group_symop_operation_xyz
'x, y, z'
'-x, y+1/2, -z'

loop_
_atom_site_label
_atom_site_type_symbol
_atom_site_fract_x
_atom_site_fract_y
_atom_site_fract_z
_atom_site_U_iso_or_equiv
_atom_site_adp_type
_atom_site_occupancy
_atom_site_site_symmetry_order
_atom_site_calc_flag
_atom_site_refinement_flags_posn
_atom_site_refinement_flags_adp
C1 C 0.8123(4) -0.23712(18) 1.7781(3) 0.0553(12) Uani 1 1 d . .
H1A H 0.7367 -0.2464 1.7442 0.066 Uiso 1 1 calc R U
H1B H 0.8283 -0.2011 1.7632 0.066 Uiso 1 1 calc R U
O2 O 0.8400(2) -0.34917(11) 1.8169(2) 0.0449(7) Uani 1 1 d . .
C2 C 0.9139(4) -0.27119(19) 1.7353(3) 0.0525(11) Uani 1 1 d . .
H2 H 0.9861 -0.2499 1.7304 0.063 Uiso 1 1 calc R U
O3 O 0.9648(3) -0.41055(13) 1.7583(3) 0.0634(9) Uani 1 1 d . .
C3 C 0.9350(4) -0.31094(17) 1.8224(3) 0.0452(10) Uani 1 1 d . .
H3 H 1.0146 -0.3267 1.8188 0.054 Uiso 1 1 calc R U
O4 O 0.9968(2) -0.35557(10) 2.0117(2) 0.0434(6) Uani 1 1 d . .
C4 C 0.9195(4) -0.27982(15) 1.9243(3) 0.0411(9) Uani 1 1 d . .
H4 H 0.9884 -0.2567 1.9322 0.049 Uiso 1 1 calc R U
O5 O 0.8583(3) -0.41248(12) 2.0630(3) 0.0668(9) Uani 1 1 d . .
C5 C 0.9131(4) -0.31312(16) 2.0256(3) 0.0423(10) Uani 1 1 d . .
H5 H 0.8321 -0.3274 2.0303 0.051 Uiso 1 1 calc R U
O6 O 1.1589(2) -0.29477(10) 2.1358(2) 0.0397(6) Uani 1 1 d . .
C6 C 0.9443(3) -0.28542(15) 2.1304(3) 0.0400(9) Uani 1 1 d . .
O7 O 1.2126(3) -0.27001(13) 1.9713(2) 0.0568(8) Uani 1 1 d . .
C7 C 1.0620(3) -0.25781(15) 2.1391(3) 0.0387(9) Uani 1 1 d . .
H7 H 1.0686 -0.2349 2.0775 0.046 Uiso 1 1 calc R U
O8 O 1.1242(3) -0.26123(11) 2.3213(2) 0.0485(7) Uani 1 1 d . .
C8 C 1.0819(4) -0.22550(15) 2.2404(3) 0.0409(9) Uani 1 1 d . .
H8 H 1.0043 -0.2119 2.2622 0.049 Uiso 1 1 calc R U
O9 O 1.0474(4) -0.21203(15) 2.4507(3) 0.0832(12) Uani 1 1 d . .
C9 C 1.1704(4) -0.18021(16) 2.2342(3) 0.0446(10) Uani 1 1 d . .
H9 H 1.1991 -0.1727 2.3068 0.053 Uiso 1 1 calc R U
O10 O 1.2722(2) -0.19654(11) 2.1732(2) 0.0472(7) Uani 1 1 d . .
C10 C 1.1183(4) -0.12967(17) 2.1867(4) 0.0512(11) Uani 1 1 d . .
O11 O 1.3936(3) -0.1877(2) 2.3144(3) 0.121(2) Uani 1 1 d . .
C11 C 1.0613(4) -0.13985(16) 2.0789(4) 0.0468(10) Uani 1 1 d . .
H11 H 1.1130 -0.1483 2.0244 0.056 Uiso 1 1 calc R U
O12 O 0.7216(3) -0.18928(13) 2.0251(3) 0.0653(9) Uani 1 1 d . .
C13 C 0.8933(4) -0.15314(17) 1.9464(4) 0.0479(10) Uani 1 1 d . .
H13 H 0.9570 -0.1658 1.9006 0.057 Uiso 1 1 calc R U
C14 C 0.8019(4) -0.19583(17) 1.9627(3) 0.0469(10) Uani 1 1 d . .
C15 C 0.8067(4) -0.24611(16) 1.9007(3) 0.0436(10) Uani 1 1 d . .
C16 C 0.8867(5) -0.2941(2) 1.6255(4) 0.0706(14) Uani 1 1 d . .
H16A H 0.9474 -0.3188 1.6083 0.106 Uiso 1 1 calc R U
H16B H 0.8855 -0.2671 1.5732 0.106 Uiso 1 1 calc R U
H16C H 0.8100 -0.3109 1.6259 0.106 Uiso 1 1 calc R U
C17 C 0.8640(4) -0.28743(18) 2.2062(4) 0.0556(12) Uani 1 1 d . .
H17A H 0.8787 -0.2709 2.2709 0.067 Uiso 1 1 calc R U
H17B H 0.7928 -0.3054 2.1949 0.067 Uiso 1 1 calc R U
C18 C 1.2214(5) -0.0913(2) 2.1748(5) 0.0729(15) Uani 1 1 d . .
H18A H 1.1897 -0.0578 2.1577 0.109 Uiso 1 1 calc R U
H18B H 1.2725 -0.1026 2.1187 0.109 Uiso 1 1 calc R U
H18C H 1.2667 -0.0895 2.2404 0.109 Uiso 1 1 calc R U
C19 C 1.0313(5) -0.1069(2) 2.2668(4) 0.0658(13) Uani 1 1 d . .
H19A H 0.9991 -0.0751 2.2395 0.099 Uiso 1 1 calc R U
H19B H 1.0729 -0.1005 2.3331 0.099 Uiso 1 1 calc R U
H19C H 0.9672 -0.1309 2.2782 0.099 Uiso 1 1 calc R U
C20 C 0.8285(4) -0.10747(18) 1.8912(4) 0.0559(11) Uani 1 1 d . .
H20A H 0.7652 -0.0954 1.9354 0.084 Uiso 1 1 calc R U
H20B H 0.7956 -0.1186 1.8239 0.084 Uiso 1 1 calc R U
H20C H 0.8844 -0.0800 1.8800 0.084 Uiso 1 1 calc R U
C21 C 0.8654(4) -0.39660(17) 1.7809(3) 0.0454(10) Uani 1 1 d . .
C22 C 0.7566(4) -0.42912(19) 1.7767(4) 0.0569(12) Uani 1 1 d . .
H22A H 0.7643 -0.4546 1.7218 0.085 Uiso 1 1 calc R U
H22B H 0.6880 -0.4079 1.7614 0.085 Uiso 1 1 calc R U
H22C H 0.7470 -0.4460 1.8440 0.085 Uiso 1 1 calc R U
C23 C 0.9561(4) -0.40370(16) 2.0322(3) 0.0478(10) Uani 1 1 d . .
C24 C 1.0522(4) -0.44358(17) 2.0089(4) 0.0541(11) Uani 1 1 d . .
H24 H 1.1002 -0.4306 1.9501 0.065 Uiso 1 1 calc R U
C25 C 0.9973(5) -0.4938(2) 1.9747(5) 0.0827(18) Uani 1 1 d . .
H25A H 1.0595 -0.5180 1.9587 0.124 Uiso 1 1 calc R U
H25B H 0.9477 -0.4884 1.9124 0.124 Uiso 1 1 calc R U
H25C H 0.9495 -0.5072 2.0311 0.124 Uiso 1 1 calc R U
C26 C 1.1337(5) -0.4509(2) 2.1036(5) 0.0753(16) Uani 1 1 d . .
H26A H 1.0913 -0.4684 2.1588 0.113 Uiso 1 1 calc R U
H26B H 1.1603 -0.4179 2.1293 0.113 Uiso 1 1 calc R U
H26C H 1.2016 -0.4711 2.0836 0.113 Uiso 1 1 calc R U
C27 C 1.2325(4) -0.29415(17) 2.0521(3) 0.0429(9) Uani 1 1 d . .
C28 C 1.3404(4) -0.32632(16) 2.0735(3) 0.0436(10) Uani 1 1 d . .
C29 C 1.4259(4) -0.33004(18) 1.9959(4) 0.0516(11) Uani 1 1 d . .
H29 H 1.4131 -0.3145 1.9299 0.062 Uiso 1 1 calc R U
C30 C 1.5310(4) -0.35703(19) 2.0167(4) 0.0584(13) Uani 1 1 d . .
H30 H 1.5894 -0.3589 1.9651 0.070 Uiso 1 1 calc R U
C31 C 1.5491(4) -0.3812(2) 2.1141(5) 0.0636(14) Uani 1 1 d . .
H31 H 1.6195 -0.3993 2.1280 0.076 Uiso 1 1 calc R U
C32 C 1.4630(4) -0.3782(2) 2.1896(4) 0.0595(12) Uani 1 1 d . .
H32 H 1.4747 -0.3950 2.2544 0.071 Uiso 1 1 calc R U
C33 C 1.3588(4) -0.35071(18) 2.1709(4) 0.0505(11) Uani 1 1 d . .
H33 H 1.3013 -0.3485 2.2233 0.061 Uiso 1 1 calc R U
C34 C 1.1070(5) -0.2477(2) 2.4242(4) 0.0575(12) Uani 1 1 d . .
C35 C 1.1746(6) -0.2839(2) 2.4955(4) 0.0808(17) Uani 1 1 d . .
H35A H 1.1571 -0.2763 2.5684 0.121 Uiso 1 1 calc R U
H35B H 1.2589 -0.2799 2.4845 0.121 Uiso 1 1 calc R U
H35C H 1.1513 -0.3187 2.4795 0.121 Uiso 1 1 calc R U
C36 C 1.3797(4) -0.1963(2) 2.2216(5) 0.0667(14) Uani 1 1 d . .
C37 C 1.4774(4) -0.2060(3) 2.1461(5) 0.0827(18) Uani 1 1 d . .
H37A H 1.5111 -0.1737 2.1242 0.124 Uiso 1 1 calc R U
H37B H 1.4460 -0.2240 2.0849 0.124 Uiso 1 1 calc R U
H37C H 1.5383 -0.2266 2.1804 0.124 Uiso 1 1 calc R U
C1B C 1.6854(6) -0.0814(3) 1.2962(4) 0.0836(18) Uani 1 1 d . .
H1BA H 1.7651 -0.0853 1.2679 0.100 Uiso 1 1 calc R U
H1BB H 1.6451 -0.1145 1.2918 0.100 Uiso 1 1 calc R U
O2B O 1.6665(2) 0.04098(12) 1.3162(2) 0.0493(7) Uani 1 1 d . .
C2B C 1.6160(4) -0.0415(2) 1.2324(4) 0.0621(13) Uani 1 1 d . .
H2B H 1.5428 -0.0581 1.2050 0.074 Uiso 1 1 calc R U
O3B O 1.5454(3) 0.09163(17) 1.2178(3) 0.0899(13) Uani 1 1 d . .
C3B C 1.5791(4) -0.00042(19) 1.3128(3) 0.0495(11) Uani 1 1 d . .
H3B H 1.4988 0.0129 1.2961 0.059 Uiso 1 1 calc R U
O4B O 1.4960(2) 0.04984(11) 1.4909(2) 0.0453(7) Uani 1 1 d . .
C4B C 1.5827(4) -0.02730(17) 1.4218(3) 0.0446(10) Uani 1 1 d . .
H4B H 1.5112 -0.0489 1.4272 0.054 Uiso 1 1 calc R U
O5B O 1.6251(3) 0.11269(13) 1.5382(3) 0.0664(9) Uani 1 1 d . .
C5B C 1.5855(3) 0.01025(16) 1.5158(3) 0.0424(10) Uani 1 1 d . .
H5B H 1.6644 0.0268 1.5189 0.051 Uiso 1 1 calc R U
O6B O 1.3457(2) -0.00447(11) 1.6334(2) 0.0427(6) Uani 1 1 d . .
C6B C 1.5605(3) -0.01253(16) 1.6250(3) 0.0413(9) Uani 1 1 d . .
O7B O 1.2884(3) -0.03410(13) 1.4714(2) 0.0562(8) Uani 1 1 d . .
C7B C 1.4438(3) -0.04075(16) 1.6414(3) 0.0400(9) Uani 1 1 d . .
H7B H 1.4339 -0.0662 1.5842 0.048 Uiso 1 1 calc R U
O8B O 1.4035(2) -0.03013(11) 1.8254(2) 0.0449(7) Uani 1 1 d . .
C8B C 1.4338(4) -0.06897(16) 1.7485(3) 0.0437(10) Uani 1 1 d . .
H8B H 1.5128 -0.0829 1.7679 0.052 Uiso 1 1 calc R U
O9B O 1.4892(4) -0.07828(15) 1.9552(3) 0.0843(12) Uani 1 1 d . .
C9B C 1.3423(4) -0.11330(16) 1.7525(3) 0.0442(10) Uani 1 1 d . .
H9B H 1.3135 -0.1157 1.8256 0.053 Uiso 1 1 calc R U
O10B O 1.2413(2) -0.10105(12) 1.6836(2) 0.0490(7) Uani 1 1 d . .
C10B C 1.3909(4) -0.16723(18) 1.7207(4) 0.0531(11) Uani 1 1 d . .
O11B O 1.1180(3) -0.1010(3) 1.8207(4) 0.127(2) Uani 1 1 d . .
C11B C 1.4442(4) -0.16268(17) 1.6117(4) 0.0527(11) Uani 1 1 d . .
H11B H 1.3905 -0.1585 1.5549 0.063 Uiso 1 1 calc R U
O12B O 1.7765(3) -0.11098(15) 1.5569(3) 0.0785(11) Uani 1 1 d . .
C12B C 1.5574(4) -0.16391(18) 1.5884(4) 0.0544(12) Uani 1 1 d . .
H12B H 1.6115 -0.1725 1.6427 0.065 Uiso 1 1 calc R U
C12 C 0.9461(4) -0.13818(16) 2.0533(4) 0.0488(10) Uani 1 1 d . .
H12 H 0.8938 -0.1269 2.1051 0.059 Uiso 1 1 calc R U
O13 O 0.7016(3) -0.27427(12) 1.9227(3) 0.0559(8) Uani 1 1 d . .
H13C H 0.670(5) -0.255(2) 1.967(5) 0.084 Uiso 1 1 d . U
O13B O 1.7993(3) -0.03423(15) 1.4289(4) 0.0798(11) Uani 1 1 d . .
H13D H 1.816(6) -0.041(3) 1.501(5) 0.120 Uiso 1 1 d . U
C13B C 1.6071(4) -0.15250(17) 1.4806(4) 0.0516(11) Uani 1 1 d . .
H13B H 1.5416 -0.1420 1.4323 0.062 Uiso 1 1 calc R U
C16B C 1.6835(6) -0.0219(3) 1.1388(4) 0.098(2) Uani 1 1 d . .
H16D H 1.7587 -0.0078 1.1628 0.147 Uiso 1 1 calc R U
H16E H 1.6374 0.0044 1.1031 0.147 Uiso 1 1 calc R U
H16F H 1.6976 -0.0498 1.0903 0.147 Uiso 1 1 calc R U
C15B C 1.6937(4) -0.06322(19) 1.4138(4) 0.0534(12) Uani 1 1 d . .
C14B C 1.6968(4) -0.10881(18) 1.4903(4) 0.0526(11) Uani 1 1 d . .
C17B C 1.6444(4) -0.00692(19) 1.7001(4) 0.0565(12) Uani 1 1 d . .
H17C H 1.6332 -0.0207 1.7675 0.068 Uiso 1 1 calc R U
H17D H 1.7144 0.0109 1.6853 0.068 Uiso 1 1 calc R U
C18B C 1.2867(5) -0.2057(2) 1.7181(5) 0.0742(15) Uani 1 1 d . .
H18D H 1.2323 -0.1970 1.6608 0.111 Uiso 1 1 calc R U
H18E H 1.2455 -0.2042 1.7844 0.111 Uiso 1 1 calc R U
H18F H 1.3171 -0.2399 1.7074 0.111 Uiso 1 1 calc R U
C19B C 1.4811(5) -0.18527(19) 1.8064(4) 0.0655(14) Uani 1 1 d . .
H19D H 1.4442 -0.1845 1.8748 0.098 Uiso 1 1 calc R U
H19E H 1.5494 -0.1628 1.8072 0.098 Uiso 1 1 calc R U
H19F H 1.5063 -0.2198 1.7909 0.098 Uiso 1 1 calc R U
C20B C 1.6716(5) -0.1996(2) 1.4329(5) 0.0751(15) Uani 1 1 d . .
H20D H 1.7352 -0.2103 1.4804 0.113 Uiso 1 1 calc R U
H20E H 1.7042 -0.1904 1.3654 0.113 Uiso 1 1 calc R U
H20F H 1.6156 -0.2274 1.4234 0.113 Uiso 1 1 calc R U
C22B C 1.7407(4) 0.1218(2) 1.2691(4) 0.0684(14) Uani 1 1 d . .
H22D H 1.7245 0.1505 1.2226 0.103 Uiso 1 1 calc R U
H22E H 1.8131 0.1050 1.2480 0.103 Uiso 1 1 calc R U
H22F H 1.7499 0.1340 1.3410 0.103 Uiso 1 1 calc R U
C21B C 1.6396(4) 0.0846(2) 1.2625(3) 0.0538(12) Uani 1 1 d . .
C25B C 1.4721(6) 0.1831(2) 1.4172(5) 0.093(2) Uani 1 1 d . .
H25D H 1.5330 0.1999 1.4594 0.139 Uiso 1 1 calc R U
H25E H 1.4071 0.2066 1.4037 0.139 Uiso 1 1 calc R U
H25F H 1.5050 0.1722 1.3508 0.139 Uiso 1 1 calc R U
C24B C 1.4260(4) 0.13592(18) 1.4773(4) 0.0542(11) Uani 1 1 d . .
H24B H 1.3684 0.1176 1.4311 0.065 Uiso 1 1 calc R U
C23B C 1.5275(4) 0.09958(18) 1.5055(3) 0.0490(11) Uani 1 1 d . .
C26B C 1.3635(5) 0.1519(2) 1.5779(4) 0.0656(14) Uani 1 1 d . .
H26D H 1.3354 0.1218 1.6142 0.098 Uiso 1 1 calc R U
H26E H 1.2968 0.1738 1.5598 0.098 Uiso 1 1 calc R U
H26F H 1.4186 0.1704 1.6235 0.098 Uiso 1 1 calc R U
C35B C 1.3864(5) -0.00053(19) 2.0010(4) 0.0657(14) Uani 1 1 d . .
H35D H 1.3923 -0.0125 2.0732 0.099 Uiso 1 1 calc R U
H35E H 1.3041 0.0067 1.9830 0.099 Uiso 1 1 calc R U
H35F H 1.4330 0.0303 1.9936 0.099 Uiso 1 1 calc R U
C34B C 1.4321(4) -0.04075(19) 1.9286(4) 0.0544(12) Uani 1 1 d . .
C33B C 1.0793(4) 0.02813(19) 1.4786(4) 0.0532(12) Uani 1 1 d . .
H33B H 1.0924 0.0104 1.4155 0.064 Uiso 1 1 calc R U
C32B C 0.9756(4) 0.0562(2) 1.4905(5) 0.0669(15) Uani 1 1 d . .
H32B H 0.9186 0.0571 1.4356 0.080 Uiso 1 1 calc R U
C31B C 0.9562(5) 0.0829(2) 1.5830(5) 0.0741(16) Uani 1 1 d . .
H31B H 0.8856 0.1014 1.5911 0.089 Uiso 1 1 calc R U
C30B C 1.0417(4) 0.0823(2) 1.6642(4) 0.0679(14) Uani 1 1 d . .
H30B H 1.0295 0.1014 1.7258 0.082 Uiso 1 1 calc R U
C29B C 1.1443(4) 0.05385(18) 1.6542(4) 0.0556(12) Uani 1 1 d . .
H29B H 1.2007 0.0529 1.7096 0.067 Uiso 1 1 calc R U
C28B C 1.1642(4) 0.02624(17) 1.5608(3) 0.0443(10) Uani 1 1 d . .
C27B C 1.2705(4) -0.00705(17) 1.5472(3) 0.0447(10) Uani 1 1 d . .
C37B C 1.0369(5) -0.0926(3) 1.6436(5) 0.087(2) Uani 1 1 d . .
H37D H 1.0011 -0.1256 1.6294 0.131 Uiso 1 1 calc R U
H37E H 1.0703 -0.0792 1.5794 0.131 Uiso 1 1 calc R U
H37F H 0.9771 -0.0692 1.6689 0.131 Uiso 1 1 calc R U
C36B C 1.1335(4) -0.0984(2) 1.7261(5) 0.0721(16) Uani 1 1 d . .

loop_
_atom_site_aniso_label
_atom_site_aniso_U_11
_atom_site_aniso_U_22
_atom_site_aniso_U_33
_atom_site_aniso_U_23
_atom_site_aniso_U_13
_atom_site_aniso_U_12
C1 0.061(3) 0.047(3) 0.058(3) 0.006(2) -0.010(2) 0.004(2)
O2 0.0381(15) 0.0443(17) 0.0521(17) -0.0017(13) 0.0010(12) -0.0028(13)
C2 0.049(3) 0.057(3) 0.051(3) 0.012(2) -0.001(2) -0.006(2)
O3 0.055(2) 0.060(2) 0.075(2) -0.0172(17) 0.0071(16) 0.0035(17)
C3 0.039(2) 0.048(3) 0.049(2) 0.002(2) 0.0015(18) -0.002(2)
O4 0.0415(15) 0.0341(15) 0.0544(17) 0.0011(12) -0.0029(12) 0.0050(12)
C4 0.040(2) 0.032(2) 0.052(2) 0.0046(18) 0.0011(18) 0.0004(17)
O5 0.057(2) 0.045(2) 0.099(3) 0.0160(18) 0.0116(18) -0.0022(16)
C5 0.040(2) 0.035(2) 0.053(3) 0.0044(18) 0.0045(18) 0.0029(18)
O6 0.0345(14) 0.0407(16) 0.0439(15) 0.0014(12) 0.0030(12) 0.0028(12)
C6 0.040(2) 0.034(2) 0.046(2) 0.0054(17) 0.0045(18) 0.0048(18)
O7 0.0539(19) 0.069(2) 0.0475(18) 0.0120(16) 0.0053(14) 0.0062(16)
C7 0.037(2) 0.037(2) 0.042(2) 0.0023(17) -0.0014(17) 0.0033(17)
O8 0.0579(18) 0.0443(18) 0.0430(16) 0.0015(13) -0.0023(13) 0.0047(14)
C8 0.039(2) 0.036(2) 0.048(2) 0.0010(18) 0.0041(18) 0.0059(18)
O9 0.128(3) 0.067(3) 0.056(2) -0.0014(18) 0.027(2) 0.028(2)
C9 0.043(2) 0.043(3) 0.047(2) -0.0050(19) -0.0003(19) 0.0011(19)
O10 0.0405(16) 0.0485(18) 0.0526(17) -0.0049(14) 0.0011(13) -0.0010(13)
C10 0.051(3) 0.037(2) 0.066(3) 0.000(2) -0.002(2) -0.001(2)
O11 0.058(2) 0.224(6) 0.080(3) -0.059(3) -0.023(2) 0.022(3)
C11 0.045(2) 0.036(2) 0.060(3) 0.0062(19) 0.002(2) 0.0011(19)
O12 0.054(2) 0.062(2) 0.081(2) -0.0047(18) 0.0225(18) 0.0018(17)
C13 0.045(2) 0.040(2) 0.059(3) 0.005(2) 0.002(2) 0.0031(19)
C14 0.040(2) 0.046(3) 0.054(3) 0.007(2) -0.003(2) 0.008(2)
C15 0.037(2) 0.042(2) 0.052(2) 0.0047(19) -0.0004(18) -0.0001(19)
C16 0.081(4) 0.082(4) 0.049(3) 0.009(3) -0.001(3) 0.003(3)
C17 0.047(3) 0.059(3) 0.061(3) -0.006(2) 0.005(2) -0.014(2)
C18 0.070(3) 0.048(3) 0.100(4) 0.010(3) -0.011(3) -0.018(3)
C19 0.075(3) 0.047(3) 0.075(3) -0.011(2) -0.007(3) 0.013(3)
C20 0.059(3) 0.041(3) 0.067(3) 0.003(2) -0.005(2) 0.008(2)
C21 0.050(3) 0.051(3) 0.035(2) -0.0034(19) -0.0029(19) 0.008(2)
C22 0.054(3) 0.052(3) 0.064(3) 0.002(2) -0.003(2) -0.008(2)
C23 0.055(3) 0.036(2) 0.052(3) 0.0034(19) -0.007(2) 0.002(2)
C24 0.066(3) 0.037(3) 0.059(3) 0.000(2) -0.002(2) 0.008(2)
C25 0.089(4) 0.047(3) 0.110(5) -0.014(3) -0.033(3) 0.013(3)
C26 0.064(3) 0.060(3) 0.101(4) -0.018(3) -0.027(3) 0.015(3)
C27 0.042(2) 0.044(2) 0.043(2) -0.0048(19) 0.0013(19) -0.0035(19)
C28 0.035(2) 0.045(3) 0.051(3) -0.0102(19) 0.0031(19) -0.0017(18)
C29 0.050(3) 0.051(3) 0.054(3) -0.009(2) 0.010(2) 0.000(2)
C30 0.039(3) 0.053(3) 0.084(4) -0.019(3) 0.013(2) 0.003(2)
C31 0.046(3) 0.054(3) 0.090(4) -0.016(3) -0.011(3) 0.012(2)
C32 0.051(3) 0.062(3) 0.065(3) -0.005(2) -0.007(2) 0.011(2)
C33 0.046(3) 0.055(3) 0.050(3) -0.004(2) -0.004(2) 0.002(2)
C34 0.078(3) 0.053(3) 0.041(3) -0.002(2) 0.008(2) -0.007(3)
C35 0.122(5) 0.072(4) 0.047(3) -0.003(3) -0.018(3) 0.016(4)
C36 0.038(3) 0.082(4) 0.080(4) -0.022(3) -0.011(2) -0.003(2)
C37 0.042(3) 0.106(5) 0.101(4) -0.034(4) 0.014(3) -0.012(3)
C1B 0.098(4) 0.089(4) 0.065(4) -0.008(3) 0.030(3) 0.026(4)
O2B 0.0430(16) 0.058(2) 0.0471(17) 0.0019(14) 0.0005(13) -0.0037(15)
C2B 0.047(3) 0.076(4) 0.063(3) -0.020(3) -0.001(2) -0.003(3)
O3B 0.051(2) 0.113(3) 0.104(3) 0.052(3) -0.010(2) -0.006(2)
C3B 0.037(2) 0.064(3) 0.048(3) -0.001(2) -0.0002(18) 0.003(2)
O4B 0.0423(16) 0.0416(18) 0.0519(17) 0.0033(13) 0.0014(12) 0.0052(13)
C4B 0.037(2) 0.042(3) 0.055(3) -0.004(2) 0.0032(19) 0.0010(18)
O5B 0.066(2) 0.045(2) 0.088(3) -0.0054(17) -0.0138(19) 0.0023(17)
C5B 0.035(2) 0.040(2) 0.053(2) -0.0007(19) 0.0010(18) 0.0064(18)
O6B 0.0406(15) 0.0436(17) 0.0436(16) 0.0026(13) -0.0061(12) 0.0063(13)
C6B 0.042(2) 0.036(2) 0.046(2) -0.0036(17) -0.0059(18) 0.0039(18)
O7B 0.0537(19) 0.070(2) 0.0453(17) -0.0057(16) -0.0039(14) 0.0092(16)
C7B 0.040(2) 0.040(2) 0.040(2) 0.0009(17) -0.0019(17) 0.0034(18)
O8B 0.0533(17) 0.0398(16) 0.0416(16) -0.0003(13) -0.0016(13) 0.0056(13)
C8B 0.046(2) 0.041(2) 0.044(2) -0.0015(18) -0.0069(19) 0.0054(19)
O9B 0.128(3) 0.072(3) 0.053(2) -0.0063(18) -0.025(2) 0.039(3)
C9B 0.042(2) 0.047(3) 0.043(2) 0.0038(19) -0.0077(18) 0.0003(19)
O10B 0.0406(16) 0.056(2) 0.0501(17) 0.0084(14) -0.0061(13) -0.0037(14)
C10B 0.060(3) 0.043(3) 0.056(3) 0.000(2) -0.006(2) -0.001(2)
O11B 0.056(2) 0.248(7) 0.077(3) 0.053(4) 0.012(2) 0.012(3)
C11B 0.056(3) 0.040(3) 0.061(3) -0.006(2) -0.014(2) 0.002(2)
O12B 0.058(2) 0.079(3) 0.097(3) -0.003(2) -0.029(2) 0.0046(19)
C12B 0.056(3) 0.045(3) 0.062(3) -0.007(2) -0.013(2) 0.007(2)
C12 0.050(3) 0.036(2) 0.061(3) 0.002(2) 0.004(2) 0.004(2)
O13 0.0382(17) 0.047(2) 0.082(2) 0.0053(16) -0.0017(15) -0.0048(14)
O13B 0.043(2) 0.068(2) 0.128(3) 0.007(3) 0.010(2) -0.0003(18)
C13B 0.049(3) 0.042(3) 0.063(3) -0.009(2) -0.008(2) 0.011(2)
C16B 0.132(5) 0.113(5) 0.051(3) -0.015(3) 0.026(3) 0.013(5)
C15B 0.037(2) 0.053(3) 0.070(3) -0.004(2) 0.002(2) 0.007(2)
C14B 0.045(2) 0.048(3) 0.064(3) -0.012(2) -0.007(2) 0.013(2)
C17B 0.053(3) 0.062(3) 0.054(3) 0.009(2) -0.006(2) -0.011(2)
C18B 0.080(4) 0.053(3) 0.089(4) 0.001(3) -0.006(3) -0.018(3)
C19B 0.076(3) 0.051(3) 0.069(3) 0.009(2) -0.011(3) 0.011(3)
C20B 0.088(4) 0.048(3) 0.089(4) -0.011(3) 0.003(3) 0.014(3)
C22B 0.059(3) 0.073(4) 0.073(3) 0.018(3) 0.006(3) -0.003(3)
C21B 0.041(3) 0.072(3) 0.049(3) 0.013(2) 0.007(2) 0.002(2)
C25B 0.102(5) 0.086(5) 0.090(4) 0.041(4) 0.031(4) 0.033(4)
C24B 0.059(3) 0.044(3) 0.059(3) 0.003(2) -0.006(2) 0.011(2)
C23B 0.055(3) 0.045(3) 0.046(2) 0.0005(19) 0.001(2) 0.000(2)
C26B 0.067(3) 0.056(3) 0.074(3) 0.011(3) 0.013(3) 0.018(3)
C35B 0.092(4) 0.056(3) 0.049(3) 0.000(2) 0.001(2) 0.010(3)
C34B 0.066(3) 0.049(3) 0.048(3) -0.001(2) -0.010(2) 0.008(2)
C33B 0.046(3) 0.058(3) 0.056(3) 0.017(2) -0.003(2) 0.002(2)
C32B 0.051(3) 0.067(4) 0.082(4) 0.029(3) -0.011(3) 0.005(3)
C31B 0.051(3) 0.070(4) 0.102(4) 0.024(3) 0.011(3) 0.021(3)
C30B 0.054(3) 0.068(4) 0.082(4) 0.003(3) 0.012(3) 0.014(3)
C29B 0.047(3) 0.056(3) 0.064(3) 0.003(2) 0.001(2) 0.003(2)
C28B 0.036(2) 0.047(3) 0.050(2) 0.0102(19) -0.0002(18) 0.0015(19)
C27B 0.043(2) 0.048(3) 0.042(2) 0.007(2) -0.0021(19) 0.000(2)
C37B 0.047(3) 0.112(5) 0.102(4) 0.033(4) -0.022(3) -0.013(3)
C36B 0.043(3) 0.097(4) 0.077(4) 0.030(3) -0.001(3) -0.006(3)

loop_
_atom_type_symbol
_atom_type_description
_atom_type_scat_dispersion_real
_atom_type_scat_dispersion_imag
_atom_type_scat_source
C C 0.0181 0.0091 'International Tables Vol C Tables 4.2.6.8 and 6.1.1.4'
H H 0.0000 0.0000 'International Tables Vol C Tables 4.2.6.8 and 6.1.1.4'
O O 0.0492 0.0322 'International Tables Vol C Tables 4.2.6.8 and 6.1.1.4'

loop_
_geom_angle_atom_site_label_1
_geom_angle_atom_site_label_2
_geom_angle_atom_site_label_3
_geom_angle
C2 C1 C15 107.6(3)
C2 C1 H1A 110.2
C15 C1 H1A 110.2
C2 C1 H1B 110.2
C15 C1 H1B 110.2
H1A C1 H1B 108.5
C21 O2 C3 118.8(3)
C3 C2 C16 114.4(4)
C3 C2 C1 104.1(3)
C16 C2 C1 113.7(4)
C3 C2 H2 108.1
C16 C2 H2 108.1
C1 C2 H2 108.1
O2 C3 C2 109.0(3)
O2 C3 C4 107.8(3)
C2 C3 C4 103.1(3)
O2 C3 H3 112.1
C2 C3 H3 112.1
C4 C3 H3 112.1
C23 O4 C5 117.0(3)
C3 C4 C5 113.9(3)
C3 C4 C15 104.0(3)
C5 C4 C15 114.9(3)
C3 C4 H4 107.9
C5 C4 H4 107.9
C15 C4 H4 107.9
O4 C5 C6 108.7(3)
O4 C5 C4 106.5(3)
C6 C5 C4 115.7(3)
O4 C5 H5 108.6
C6 C5 H5 108.6
C4 C5 H5 108.6
C27 O6 C7 118.9(3)
C17 C6 C7 124.9(4)
C17 C6 C5 117.0(4)
C7 C6 C5 118.1(3)
O6 C7 C6 109.7(3)
O6 C7 C8 106.8(3)
C6 C7 C8 115.7(3)
O6 C7 H7 108.1
C6 C7 H7 108.1
C8 C7 H7 108.1
C34 O8 C8 116.9(3)
O8 C8 C7 105.8(3)
O8 C8 C9 108.8(3)
C7 C8 C9 117.2(3)
O8 C8 H8 108.2
C7 C8 H8 108.2
C9 C8 H8 108.2
O10 C9 C8 108.4(3)
O10 C9 C10 109.7(3)
C8 C9 C10 115.3(3)
O10 C9 H9 107.7
C8 C9 H9 107.7
C10 C9 H9 107.7
C36 O10 C9 117.8(4)
C11 C10 C19 113.3(4)
C11 C10 C18 109.4(4)
C19 C10 C18 107.6(4)
C11 C10 C9 110.3(4)
C19 C10 C9 108.1(4)
C18 C10 C9 108.0(4)
C12 C11 C10 127.2(4)
C12 C11 H11 116.4
C10 C11 H11 116.4
C12 C13 C14 108.6(4)
C12 C13 C20 112.0(4)
C14 C13 C20 107.9(3)
C12 C13 H13 109.4
C14 C13 H13 109.4
C20 C13 H13 109.4
O12 C14 C15 119.0(4)
O12 C14 C13 119.4(4)
C15 C14 C13 121.6(4)
O13 C15 C14 107.8(3)
O13 C15 C4 110.2(3)
C14 C15 C4 114.8(3)
O13 C15 C1 108.6(3)
C14 C15 C1 112.3(3)
C4 C15 C1 102.9(3)
C2 C16 H16A 109.5
C2 C16 H16B 109.5
H16A C16 H16B 109.5
C2 C16 H16C 109.5
H16A C16 H16C 109.5
H16B C16 H16C 109.5
C6 C17 H17A 120.0
C6 C17 H17B 120.0
H17A C17 H17B 120.0
C10 C18 H18A 109.5
C10 C18 H18B 109.5
H18A C18 H18B 109.5
C10 C18 H18C 109.5
H18A C18 H18C 109.5
H18B C18 H18C 109.5
C10 C19 H19A 109.5
C10 C19 H19B 109.5
H19A C19 H19B 109.5
C10 C19 H19C 109.5
H19A C19 H19C 109.5
H19B C19 H19C 109.5
C13 C20 H20A 109.5
C13 C20 H20B 109.5
H20A C20 H20B 109.5
C13 C20 H20C 109.5
H20A C20 H20C 109.5
H20B C20 H20C 109.5
O3 C21 O2 123.7(4)
O3 C21 C22 125.5(4)
O2 C21 C22 110.8(4)
C21 C22 H22A 109.5
C21 C22 H22B 109.5
H22A C22 H22B 109.5
C21 C22 H22C 109.5
H22A C22 H22C 109.5
H22B C22 H22C 109.5
O5 C23 O4 123.5(4)
O5 C23 C24 126.1(4)
O4 C23 C24 110.4(4)
C26 C24 C25 110.9(4)
C26 C24 C23 110.7(4)
C25 C24 C23 111.0(4)
C26 C24 H24 108.0
C25 C24 H24 108.0
C23 C24 H24 108.0
C24 C25 H25A 109.5
C24 C25 H25B 109.5
H25A C25 H25B 109.5
C24 C25 H25C 109.5
H25A C25 H25C 109.5
H25B C25 H25C 109.5
C24 C26 H26A 109.5
C24 C26 H26B 109.5
H26A C26 H26B 109.5
C24 C26 H26C 109.5
H26A C26 H26C 109.5
H26B C26 H26C 109.5
O7 C27 O6 123.7(4)
O7 C27 C28 125.3(4)
O6 C27 C28 111.0(4)
C29 C28 C33 119.8(4)
C29 C28 C27 118.8(4)
C33 C28 C27 121.4(4)
C28 C29 C30 119.8(5)
C28 C29 H29 120.1
C30 C29 H29 120.1
C31 C30 C29 120.2(4)
C31 C30 H30 119.9
C29 C30 H30 119.9
C32 C31 C30 119.7(4)
C32 C31 H31 120.2
C30 C31 H31 120.2
C31 C32 C33 120.9(5)
C31 C32 H32 119.5
C33 C32 H32 119.5
C32 C33 C28 119.6(4)
C32 C33 H33 120.2
C28 C33 H33 120.2
O9 C34 O8 123.9(5)
O9 C34 C35 126.9(5)
O8 C34 C35 109.2(4)
C34 C35 H35A 109.5
C34 C35 H35B 109.5
H35A C35 H35B 109.5
C34 C35 H35C 109.5
H35A C35 H35C 109.5
H35B C35 H35C 109.5
O11 C36 O10 123.0(5)
O11 C36 C37 124.9(5)
O10 C36 C37 112.0(5)
C36 C37 H37A 109.5
C36 C37 H37B 109.5
H37A C37 H37B 109.5
C36 C37 H37C 109.5
H37A C37 H37C 109.5
H37B C37 H37C 109.5
C2B C1B C15B 108.5(4)
C2B C1B H1BA 110.0
C15B C1B H1BA 110.0
C2B C1B H1BB 110.0
C15B C1B H1BB 110.0
H1BA C1B H1BB 108.4
C21B O2B C3B 117.5(3)
C16B C2B C1B 112.7(5)
C16B C2B C3B 115.4(5)
C1B C2B C3B 105.5(4)
C16B C2B H2B 107.6
C1B C2B H2B 107.6
C3B C2B H2B 107.6
O2B C3B C2B 110.1(3)
O2B C3B C4B 107.7(3)
C2B C3B C4B 105.6(4)
O2B C3B H3B 111.1
C2B C3B H3B 111.1
C4B C3B H3B 111.1
C23B O4B C5B 117.7(3)
C5B C4B C3B 113.5(4)
C5B C4B C15B 115.2(3)
C3B C4B C15B 102.8(3)
C5B C4B H4B 108.3
C3B C4B H4B 108.3
C15B C4B H4B 108.3
O4B C5B C6B 109.1(3)
O4B C5B C4B 106.1(3)
C6B C5B C4B 116.5(4)
O4B C5B H5B 108.3
C6B C5B H5B 108.3
C4B C5B H5B 108.3
C27B O6B C7B 118.7(3)
C17B C6B C7B 123.8(4)
C17B C6B C5B 117.3(4)
C7B C6B C5B 118.9(3)
O6B C7B C6B 109.3(3)
O6B C7B C8B 107.6(3)
C6B C7B C8B 115.3(3)
O6B C7B H7B 108.2
C6B C7B H7B 108.2
C8B C7B H7B 108.2
C34B O8B C8B 116.4(3)
O8B C8B C7B 106.0(3)
O8B C8B C9B 109.6(3)
C7B C8B C9B 116.3(3)
O8B C8B H8B 108.2
C7B C8B H8B 108.2
C9B C8B H8B 108.2
O10B C9B C8B 109.1(3)
O10B C9B C10B 108.4(3)
C8B C9B C10B 115.3(3)
O10B C9B H9B 107.9
C8B C9B H9B 107.9
C10B C9B H9B 107.9
C36B O10B C9B 118.3(4)
C11B C10B C18B 110.2(4)
C11B C10B C19B 113.2(4)
C18B C10B C19B 107.8(4)
C11B C10B C9B 108.0(4)
C18B C10B C9B 108.7(4)
C19B C10B C9B 108.7(4)
C12B C11B C10B 127.2(4)
C12B C11B H11B 116.4
C10B C11B H11B 116.4
C11B C12B C13B 125.1(4)
C11B C12B H12B 117.5
C13B C12B H12B 117.5
C11 C12 C13 124.8(4)
C11 C12 H12 117.6
C13 C12 H12 117.6
C15 O13 H13C 101(4)
C15B O13B H13D 100(4)
C12B C13B C14B 109.3(4)
C12B C13B C20B 112.2(4)
C14B C13B C20B 108.0(4)
C12B C13B H13B 109.1
C14B C13B H13B 109.1
C20B C13B H13B 109.1
C2B C16B H16D 109.5
C2B C16B H16E 109.5
H16D C16B H16E 109.5
C2B C16B H16F 109.5
H16D C16B H16F 109.5
H16E C16B H16F 109.5
O13B C15B C14B 108.7(4)
O13B C15B C1B 109.0(4)
C14B C15B C1B 111.4(4)
O13B C15B C4B 109.8(4)
C14B C15B C4B 115.6(4)
C1B C15B C4B 102.1(4)
O12B C14B C13B 119.8(4)
O12B C14B C15B 118.6(4)
C13B C14B C15B 121.5(4)
C6B C17B H17C 120.0
C6B C17B H17D 120.0
H17C C17B H17D 120.0
C10B C18B H18D 109.5
C10B C18B H18E 109.5
H18D C18B H18E 109.5
C10B C18B H18F 109.5
H18D C18B H18F 109.5
H18E C18B H18F 109.5
C10B C19B H19D 109.5
C10B C19B H19E 109.5
H19D C19B H19E 109.5
C10B C19B H19F 109.5
H19D C19B H19F 109.5
H19E C19B H19F 109.5
C13B C20B H20D 109.5
C13B C20B H20E 109.5
H20D C20B H20E 109.5
C13B C20B H20F 109.5
H20D C20B H20F 109.5
H20E C20B H20F 109.5
C21B C22B H22D 109.5
C21B C22B H22E 109.5
H22D C22B H22E 109.5
C21B C22B H22F 109.5
H22D C22B H22F 109.5
H22E C22B H22F 109.5
O3B C21B O2B 123.2(4)
O3B C21B C22B 126.0(5)
O2B C21B C22B 110.8(4)
C24B C25B H25D 109.5
C24B C25B H25E 109.5
H25D C25B H25E 109.5
C24B C25B H25F 109.5
H25D C25B H25F 109.5
H25E C25B H25F 109.5
C23B C24B C26B 109.4(4)
C23B C24B C25B 110.8(4)
C26B C24B C25B 111.0(4)
C23B C24B H24B 108.5
C26B C24B H24B 108.5
C25B C24B H24B 108.5
O5B C23B O4B 123.2(4)
O5B C23B C24B 125.0(4)
O4B C23B C24B 111.8(4)
C24B C26B H26D 109.5
C24B C26B H26E 109.5
H26D C26B H26E 109.5
C24B C26B H26F 109.5
H26D C26B H26F 109.5
H26E C26B H26F 109.5
C34B C35B H35D 109.5
C34B C35B H35E 109.5
H35D C35B H35E 109.5
C34B C35B H35F 109.5
H35D C35B H35F 109.5
H35E C35B H35F 109.5
O9B C34B O8B 122.8(4)
O9B C34B C35B 125.7(4)
O8B C34B C35B 111.5(4)
C32B C33B C28B 120.1(5)
C32B C33B H33B 120.0
C28B C33B H33B 120.0
C31B C32B C33B 120.3(5)
C31B C32B H32B 119.8
C33B C32B H32B 119.8
C32B C31B C30B 120.0(5)
C32B C31B H31B 120.0
C30B C31B H31B 120.0
C29B C30B C31B 120.3(5)
C29B C30B H30B 119.8
C31B C30B H30B 119.8
C30B C29B C28B 120.0(4)
C30B C29B H29B 120.0
C28B C29B H29B 120.0
C33B C28B C29B 119.3(4)
C33B C28B C27B 118.2(4)
C29B C28B C27B 122.5(4)
O7B C27B O6B 123.3(4)
O7B C27B C28B 125.3(4)
O6B C27B C28B 111.4(4)
C36B C37B H37D 109.5
C36B C37B H37E 109.5
H37D C37B H37E 109.5
C36B C37B H37F 109.5
H37D C37B H37F 109.5
H37E C37B H37F 109.5
O11B C36B O10B 122.8(5)
O11B C36B C37B 125.1(5)
O10B C36B C37B 112.1(5)

loop_
_geom_bond_atom_site_label_1
_geom_bond_atom_site_label_2
_geom_bond_distance
C1 C2 1.542(6)
C1 C15 1.560(6)
C1 H1A 0.9700
C1 H1B 0.9700
O2 C21 1.342(5)
O2 C3 1.452(5)
C2 C3 1.518(6)
C2 C16 1.527(7)
C2 H2 0.9800
O3 C21 1.206(5)
C3 C4 1.525(6)
C3 H3 0.9800
O4 C23 1.354(5)
O4 C5 1.457(5)
C4 C5 1.540(6)
C4 C15 1.557(5)
C4 H4 0.9800
O5 C23 1.188(5)
C5 C6 1.533(6)
C5 H5 0.9800
O6 C27 1.347(5)
O6 C7 1.446(4)
C6 C17 1.323(6)
C6 C7 1.499(5)
O7 C27 1.209(5)
C7 C8 1.536(5)
C7 H7 0.9800
O8 C34 1.357(5)
O8 C8 1.448(5)
C8 C9 1.538(6)
C8 H8 0.9800
O9 C34 1.189(6)
C9 O10 1.446(5)
C9 C10 1.549(6)
C9 H9 0.9800
O10 C36 1.336(5)
C10 C11 1.507(6)
C10 C19 1.531(7)
C10 C18 1.532(6)
O11 C36 1.194(6)
C11 C12 1.321(6)
C11 H11 0.9300
O12 C14 1.214(5)
C13 C12 1.507(6)
C13 C14 1.522(6)
C13 C20 1.545(6)
C13 H13 0.9800
C14 C15 1.519(6)
C15 O13 1.414(5)
C16 H16A 0.9600
C16 H16B 0.9600
C16 H16C 0.9600
C17 H17A 0.9300
C17 H17B 0.9300
C18 H18A 0.9600
C18 H18B 0.9600
C18 H18C 0.9600
C19 H19A 0.9600
C19 H19B 0.9600
C19 H19C 0.9600
C20 H20A 0.9600
C20 H20B 0.9600
C20 H20C 0.9600
C21 C22 1.479(6)
C22 H22A 0.9600
C22 H22B 0.9600
C22 H22C 0.9600
C23 C24 1.522(6)
C24 C26 1.496(6)
C24 C25 1.498(7)
C24 H24 0.9800
C25 H25A 0.9600
C25 H25B 0.9600
C25 H25C 0.9600
C26 H26A 0.9600
C26 H26B 0.9600
C26 H26C 0.9600
C27 C28 1.486(6)
C28 C29 1.382(6)
C28 C33 1.389(6)
C29 C30 1.387(6)
C29 H29 0.9300
C30 C31 1.386(7)
C30 H30 0.9300
C31 C32 1.365(7)
C31 H31 0.9300
C32 C33 1.381(6)
C32 H32 0.9300
C33 H33 0.9300
C34 C35 1.492(7)
C35 H35A 0.9600
C35 H35B 0.9600
C35 H35C 0.9600
C36 C37 1.481(7)
C37 H37A 0.9600
C37 H37B 0.9600
C37 H37C 0.9600
C1B C2B 1.513(8)
C1B C15B 1.552(7)
C1B H1BA 0.9700
C1B H1BB 0.9700
O2B C21B 1.347(5)
O2B C3B 1.451(5)
C2B C16B 1.497(8)
C2B C3B 1.530(6)
C2B H2B 0.9800
O3B C21B 1.198(5)
C3B C4B 1.535(6)
C3B H3B 0.9800
O4B C23B 1.348(5)
O4B C5B 1.463(4)
C4B C5B 1.530(6)
C4B C15B 1.555(6)
C4B H4B 0.9800
O5B C23B 1.206(5)
C5B C6B 1.524(6)
C5B H5B 0.9800
O6B C27B 1.359(5)
O6B C7B 1.446(4)
C6B C17B 1.324(6)
C6B C7B 1.512(5)
O7B C27B 1.202(5)
C7B C8B 1.537(5)
C7B H7B 0.9800
O8B C34B 1.357(5)
O8B C8B 1.440(5)
C8B C9B 1.539(6)
C8B H8B 0.9800
O9B C34B 1.207(5)
C9B O10B 1.445(4)
C9B C10B 1.555(6)
C9B H9B 0.9800
O10B C36B 1.328(6)
C10B C11B 1.507(6)
C10B C18B 1.531(6)
C10B C19B 1.534(6)
O11B C36B 1.205(6)
C11B C12B 1.304(6)
C11B H11B 0.9300
O12B C14B 1.211(5)
C12B C13B 1.502(6)
C12B H12B 0.9300
C12 H12 0.9300
O13 H13C 0.83(6)
O13B C15B 1.408(6)
O13B H13D 0.93(7)
C13B C14B 1.516(6)
C13B C20B 1.545(6)
C13B H13B 0.9800
C16B H16D 0.9600
C16B H16E 0.9600
C16B H16F 0.9600
C15B C14B 1.523(7)
C17B H17C 0.9300
C17B H17D 0.9300
C18B H18D 0.9600
C18B H18E 0.9600
C18B H18F 0.9600
C19B H19D 0.9600
C19B H19E 0.9600
C19B H19F 0.9600
C20B H20D 0.9600
C20B H20E 0.9600
C20B H20F 0.9600
C22B C21B 1.487(7)
C22B H22D 0.9600
C22B H22E 0.9600
C22B H22F 0.9600
C25B C24B 1.530(7)
C25B H25D 0.9600
C25B H25E 0.9600
C25B H25F 0.9600
C24B C23B 1.511(6)
C24B C26B 1.513(6)
C24B H24B 0.9800
C26B H26D 0.9600
C26B H26E 0.9600
C26B H26F 0.9600
C35B C34B 1.480(6)
C35B H35D 0.9600
C35B H35E 0.9600
C35B H35F 0.9600
C33B C32B 1.379(7)
C33B C28B 1.389(6)
C33B H33B 0.9300
C32B C31B 1.372(8)
C32B H32B 0.9300
C31B C30B 1.384(7)
C31B H31B 0.9300
C30B C29B 1.372(6)
C30B H30B 0.9300
C29B C28B 1.395(6)
C29B H29B 0.9300
C28B C27B 1.480(6)
C37B C36B 1.490(7)
C37B H37D 0.9600
C37B H37E 0.9600
C37B H37F 0.9600

loop_
_geom_torsion_atom_site_label_1
_geom_torsion_atom_site_label_2
_geom_torsion_atom_site_label_3
_geom_torsion_atom_site_label_4
_geom_torsion
C15 C1 C2 C3 18.4(5)
C15 C1 C2 C16 143.4(4)
C21 O2 C3 C2 107.8(4)
C21 O2 C3 C4 -141.0(3)
C16 C2 C3 O2 -48.1(5)
C1 C2 C3 O2 76.5(4)
C16 C2 C3 C4 -162.5(4)
C1 C2 C3 C4 -37.8(4)
O2 C3 C4 C5 54.0(4)
C2 C3 C4 C5 169.2(3)
O2 C3 C4 C15 -71.8(4)
C2 C3 C4 C15 43.4(4)
C23 O4 C5 C6 103.3(4)
C23 O4 C5 C4 -131.4(4)
C3 C4 C5 O4 37.2(4)
C15 C4 C5 O4 157.0(3)
C3 C4 C5 C6 158.1(3)
C15 C4 C5 C6 -82.1(4)
O4 C5 C6 C17 -115.0(4)
C4 C5 C6 C17 125.3(4)
O4 C5 C6 C7 65.5(4)
C4 C5 C6 C7 -54.2(5)
C27 O6 C7 C6 113.8(4)
C27 O6 C7 C8 -120.0(3)
C17 C6 C7 O6 114.5(4)
C5 C6 C7 O6 -66.1(4)
C17 C6 C7 C8 -6.4(6)
C5 C6 C7 C8 173.0(3)
C34 O8 C8 C7 -156.4(4)
C34 O8 C8 C9 76.8(4)
O6 C7 C8 O8 -38.9(4)
C6 C7 C8 O8 83.5(4)
O6 C7 C8 C9 82.5(4)
C6 C7 C8 C9 -155.0(3)
O8 C8 C9 O10 79.3(4)
C7 C8 C9 O10 -40.6(5)
O8 C8 C9 C10 -157.3(3)
C7 C8 C9 C10 82.8(4)
C8 C9 O10 C36 -119.0(4)
C10 C9 O10 C36 114.3(4)
O10 C9 C10 C11 68.7(4)
C8 C9 C10 C11 -54.1(5)
O10 C9 C10 C19 -167.0(3)
C8 C9 C10 C19 70.3(5)
O10 C9 C10 C18 -50.8(5)
C8 C9 C10 C18 -173.5(4)
C19 C10 C11 C12 -10.2(7)
C18 C10 C11 C12 -130.3(5)
C9 C10 C11 C12 111.1(5)
C12 C13 C14 O12 53.9(5)
C20 C13 C14 O12 -67.7(5)
C12 C13 C14 C15 -127.6(4)
C20 C13 C14 C15 110.7(4)
O12 C14 C15 O13 6.5(5)
C13 C14 C15 O13 -172.0(3)
O12 C14 C15 C4 -116.8(4)
C13 C14 C15 C4 64.8(5)
O12 C14 C15 C1 126.1(4)
C13 C14 C15 C1 -52.4(5)
C3 C4 C15 O13 84.7(4)
C5 C4 C15 O13 -40.5(5)
C3 C4 C15 C14 -153.4(4)
C5 C4 C15 C14 81.5(5)
C3 C4 C15 C1 -31.0(4)
C5 C4 C15 C1 -156.1(4)
C2 C1 C15 O13 -109.1(4)
C2 C1 C15 C14 131.8(4)
C2 C1 C15 C4 7.7(4)
C3 O2 C21 O3 4.5(6)
C3 O2 C21 C22 -177.5(3)
C5 O4 C23 O5 -2.0(6)
C5 O4 C23 C24 177.3(3)
O5 C23 C24 C26 -94.4(6)
O4 C23 C24 C26 86.3(5)
O5 C23 C24 C25 29.2(7)
O4 C23 C24 C25 -150.1(4)
C7 O6 C27 O7 -11.8(6)
C7 O6 C27 C28 167.5(3)
O7 C27 C28 C29 -0.7(7)
O6 C27 C28 C29 -179.9(4)
O7 C27 C28 C33 176.7(4)
O6 C27 C28 C33 -2.6(5)
C33 C28 C29 C30 -1.6(6)
C27 C28 C29 C30 175.8(4)
C28 C29 C30 C31 1.4(7)
C29 C30 C31 C32 0.0(7)
C30 C31 C32 C33 -1.2(7)
C31 C32 C33 C28 1.0(7)
C29 C28 C33 C32 0.4(7)
C27 C28 C33 C32 -176.9(4)
C8 O8 C34 O9 9.5(7)
C8 O8 C34 C35 -170.0(4)
C9 O10 C36 O11 6.9(8)
C9 O10 C36 C37 -171.2(4)
C15B C1B C2B C16B 124.8(5)
C15B C1B C2B C3B -1.9(6)
C21B O2B C3B C2B 100.7(4)
C21B O2B C3B C4B -144.6(4)
C16B C2B C3B O2B -31.4(6)
C1B C2B C3B O2B 93.8(5)
C16B C2B C3B C4B -147.4(5)
C1B C2B C3B C4B -22.2(5)
O2B C3B C4B C5B 45.0(4)
C2B C3B C4B C5B 162.7(3)
O2B C3B C4B C15B -80.0(4)
C2B C3B C4B C15B 37.6(4)
C23B O4B C5B C6B 100.2(4)
C23B O4B C5B C4B -133.5(4)
C3B C4B C5B O4B 44.7(4)
C15B C4B C5B O4B 162.9(3)
C3B C4B C5B C6B 166.4(3)
C15B C4B C5B C6B -75.4(5)
O4B C5B C6B C17B -118.2(4)
C4B C5B C6B C17B 121.7(4)
O4B C5B C6B C7B 62.8(4)
C4B C5B C6B C7B -57.3(5)
C27B O6B C7B C6B 109.6(4)
C27B O6B C7B C8B -124.5(4)
C17B C6B C7B O6B 114.0(4)
C5B C6B C7B O6B -67.1(4)
C17B C6B C7B C8B -7.3(6)
C5B C6B C7B C8B 171.7(4)
C34B O8B C8B C7B -156.5(3)
C34B O8B C8B C9B 77.2(4)
O6B C7B C8B O8B -42.1(4)
C6B C7B C8B O8B 80.1(4)
O6B C7B C8B C9B 79.9(4)
C6B C7B C8B C9B -157.9(3)
O8B C8B C9B O10B 86.6(4)
C7B C8B C9B O10B -33.6(5)
O8B C8B C9B C10B -151.1(3)
C7B C8B C9B C10B 88.7(4)
C8B C9B O10B C36B -120.8(4)
C10B C9B O10B C36B 112.8(5)
O10B C9B C10B C11B 67.8(4)
C8B C9B C10B C11B -54.8(5)
O10B C9B C10B C18B -51.8(4)
C8B C9B C10B C18B -174.4(4)
O10B C9B C10B C19B -168.9(4)
C8B C9B C10B C19B 68.4(5)
C18B C10B C11B C12B -133.0(5)
C19B C10B C11B C12B -12.2(7)
C9B C10B C11B C12B 108.3(5)
C10B C11B C12B C13B -171.8(4)
C10 C11 C12 C13 -174.5(4)
C14 C13 C12 C11 122.1(5)
C20 C13 C12 C11 -118.8(5)
C11B C12B C13B C14B 122.7(5)
C11B C12B C13B C20B -117.7(5)
C2B C1B C15B O13B -91.5(5)
C2B C1B C15B C14B 148.6(4)
C2B C1B C15B C4B 24.6(6)
C5B C4B C15B O13B -46.0(5)
C3B C4B C15B O13B 78.0(4)
C5B C4B C15B C14B 77.4(5)
C3B C4B C15B C14B -158.5(4)
C5B C4B C15B C1B -161.4(4)
C3B C4B C15B C1B -37.4(5)
C12B C13B C14B O12B 51.0(6)
C20B C13B C14B O12B -71.3(6)
C12B C13B C14B C15B -132.6(4)
C20B C13B C14B C15B 105.2(5)
O13B C15B C14B O12B 7.5(6)
C1B C15B C14B O12B 127.6(5)
C4B C15B C14B O12B -116.5(5)
O13B C15B C14B C13B -169.0(4)
C1B C15B C14B C13B -49.0(5)
C4B C15B C14B C13B 67.0(5)
C3B O2B C21B O3B 4.2(6)
C3B O2B C21B C22B -176.9(4)
C5B O4B C23B O5B -0.3(6)
C5B O4B C23B C24B -179.6(3)
C26B C24B C23B O5B -80.8(6)
C25B C24B C23B O5B 41.8(6)
C26B C24B C23B O4B 98.5(5)
C25B C24B C23B O4B -138.9(4)
C8B O8B C34B O9B 6.5(7)
C8B O8B C34B C35B -174.5(4)
C28B C33B C32B C31B 0.7(7)
C33B C32B C31B C30B 1.0(8)
C32B C31B C30B C29B -2.1(8)
C31B C30B C29B C28B 1.5(8)
C32B C33B C28B C29B -1.3(7)
C32B C33B C28B C27B 176.2(4)
C30B C29B C28B C33B 0.2(7)
C30B C29B C28B C27B -177.1(4)
C7B O6B C27B O7B -8.5(6)
C7B O6B C27B C28B 170.0(3)
C33B C28B C27B O7B -2.2(7)
C29B C28B C27B O7B 175.1(5)
C33B C28B C27B O6B 179.4(4)
C29B C28B C27B O6B -3.3(6)
C9B O10B C36B O11B 7.0(9)
C9B O10B C36B C37B -172.2(4)
